data_4108112
loop_
_publ_author_name
'Jong-Dae Lee'
'Sung-Kwan Kim'
'Tae-Jin Kim'
'Won-Sik Han'
'Young-Joo Lee'
'Dae-Hwan Yoo'
'Minserk Cheong'
'Jaejung Ko'
'Sang Ook Kang'

_publ_contact_author_address
;
Department of Chemistry, Chosun University 375 Seosuk, Dong-gu, Gwangju
501-759, South Korea
Department of Chemistry, Korea University 208 Seochang, Chochiwon, Chungnam
339-700, South Korea
Samsung Total Petrochemicals Co., Catalyst and Process Development
Department of Chemistry and Reserch Institute For Basic Sciences
Kyung Hee University, Seoul 130-701, South Korea
;
_publ_contact_author_email sangok@korea.ac.kr
_publ_contact_author_fax 82-41-867-5396
_publ_contact_author_phone 82-41-860-1334
_publ_section_title
;
 Dicarbollylamine Ligand as a Tunable Template for \s,\s- and
 \p,\s-Bonding Modes: Syntheses, Structures, and Theoretical Studies of
 \h5:\h1-Coordinated Constrained-Geometry Group 13 Metal Complexes
;
_journal_name_full 'Journal of the American Chemical Society'
_journal_page_first 9904
_journal_page_last 9917
_journal_paper_doi 10.1021/ja802163q
_journal_volume 130
_journal_year 2008
_chemical_formula_sum 'C20 H33 Al B9 N'
_chemical_formula_weight 411.74
_chemical_name_systematic
;
 ?
;
_space_group_IT_number 2
_symmetry_cell_setting triclinic
_symmetry_space_group_name_Hall '-P 1'
_symmetry_space_group_name_H-M 'P -1'
_atom_sites_solution_hydrogens geom
_atom_sites_solution_primary direct
_atom_sites_solution_secondary difmap
_audit_creation_method SHELXL-97
_cell_angle_alpha 101.15(3)
_cell_angle_beta 95.10(3)
_cell_angle_gamma 95.52(3)
_cell_formula_units_Z 2
_cell_length_a 8.524(10)
_cell_length_b 9.517(12)
_cell_length_c 14.591(19)
_cell_measurement_reflns_used 599
_cell_measurement_temperature 293(2)
_cell_measurement_theta_max 18.214
_cell_measurement_theta_min 2.19
_cell_volume 1149(2)
_computing_cell_refinement 'SMART (Bruker, 1999)'
_computing_data_collection 'SMART (Bruker, 1999)'
_computing_data_reduction 'SAINT-Plus (Bruker, 1999)'
_computing_molecular_graphics 'Ortep-3 for Windows (Farrugia, 1997)'
_computing_publication_material 'SHELXL-97 (Sheldrick, 1997)'
_computing_structure_refinement 'SHELXL-97 (Sheldrick, 1997)'
_computing_structure_solution 'SHELXS-97 (Sheldrick, 1997)'
_diffrn_ambient_temperature 293(2)
_diffrn_measured_fraction_theta_full 0.945
_diffrn_measured_fraction_theta_max 0.945
_diffrn_measurement_device_type 'Bruker SMART 1000 CCD diffractometer'
_diffrn_measurement_method \w-scans
_diffrn_radiation_monochromator graphite
_diffrn_radiation_source 'fine-focus sealed tube'
_diffrn_radiation_type MoK\a
_diffrn_radiation_wavelength 0.71073
_diffrn_reflns_av_R_equivalents 0.1475
_diffrn_reflns_av_sigmaI/netI 0.4046
_diffrn_reflns_limit_h_max 11
_diffrn_reflns_limit_h_min -11
_diffrn_reflns_limit_k_max 7
_diffrn_reflns_limit_k_min -12
_diffrn_reflns_limit_l_max 19
_diffrn_reflns_limit_l_min -19
_diffrn_reflns_number 7949
_diffrn_reflns_theta_full 28.70
_diffrn_reflns_theta_max 28.70
_diffrn_reflns_theta_min 1.43
_exptl_absorpt_coefficient_mu 0.097
_exptl_absorpt_correction_T_max 0.9852
_exptl_absorpt_correction_T_min 0.9799
_exptl_absorpt_correction_type multi-scan
_exptl_absorpt_process_details 'SADABS (Sheldrick, 1996)'
_exptl_crystal_colour colorless
_exptl_crystal_density_diffrn 1.190
_exptl_crystal_description block
_exptl_crystal_F_000 436
_exptl_crystal_size_max 0.21
_exptl_crystal_size_mid 0.20
_exptl_crystal_size_min 0.15
_refine_diff_density_max 0.292
_refine_diff_density_min -0.288
_refine_diff_density_rms 0.059
_refine_ls_extinction_method none
_refine_ls_goodness_of_fit_ref 0.736
_refine_ls_hydrogen_treatment constr
_refine_ls_matrix_type full
_refine_ls_number_parameters 291
_refine_ls_number_reflns 5611
_refine_ls_number_restraints 0
_refine_ls_restrained_S_all 0.736
_refine_ls_R_factor_all 0.2808
_refine_ls_R_factor_gt 0.0780
_refine_ls_shift/su_max 0.000
_refine_ls_shift/su_mean 0.000
_refine_ls_structure_factor_coef Fsqd
_refine_ls_weighting_details 'calc w=1/[\s^2^(Fo^2^)+(0.0650P)^2^+0.0000P] where P=(Fo^2^+2Fc^2^)/3'
_refine_ls_weighting_scheme calc
_refine_ls_wR_factor_gt 0.1542
_refine_ls_wR_factor_ref 0.2158
_reflns_number_gt 1263
_reflns_number_total 5611
_reflns_threshold_expression >2sigma(I)
_cod_data_source_file ja802163q-file003_kor075m.cif
_cod_data_source_block kor075m
_cod_original_cell_volume 1149(3)
_cod_database_code 4108112

loop_
_symmetry_equiv_pos_as_xyz
'x, y, z'
'-x, -y, -z'

loop_
_atom_site_label
_atom_site_type_symbol
_atom_site_fract_x
_atom_site_fract_y
_atom_site_fract_z
_atom_site_U_iso_or_equiv
_atom_site_adp_type
_atom_site_occupancy
_atom_site_symmetry_multiplicity
_atom_site_calc_flag
_atom_site_refinement_flags
Al Al 0.16700(17) 0.22173(15) 0.20246(11) 0.0514(5) Uani 1 1 d .
N N 0.3917(4) 0.1691(4) 0.2387(3) 0.0438(10) Uani 1 1 d .
B3 B 0.0632(8) 0.6293(7) 0.3010(5) 0.072(2) Uani 1 1 d .
H3 H 0.0345 0.7396 0.3255 0.087 Uiso 1 1 calc R
B4 B 0.1672(7) 0.5444(6) 0.3759(5) 0.0590(18) Uani 1 1 d .
H4 H 0.2070 0.5947 0.4497 0.071 Uiso 1 1 calc R
B5 B 0.2555(7) 0.5942(6) 0.2829(5) 0.0625(19) Uani 1 1 d .
H5 H 0.3555 0.6802 0.2949 0.075 Uiso 1 1 calc R
B6 B 0.1098(8) 0.5695(6) 0.1861(5) 0.072(2) Uani 1 1 d .
H6 H 0.1119 0.6398 0.1345 0.087 Uiso 1 1 calc R
B7 B -0.0684(7) 0.4993(7) 0.2197(5) 0.0657(19) Uani 1 1 d .
H7 H -0.1842 0.5227 0.1904 0.079 Uiso 1 1 calc R
B8 B -0.0313(7) 0.4848(6) 0.3357(5) 0.0665(19) Uani 1 1 d .
H8 H -0.1235 0.4971 0.3839 0.080 Uiso 1 1 calc R
B9 B -0.0394(7) 0.3351(6) 0.2464(4) 0.0568(17) Uani 1 1 d .
H9 H -0.1407 0.2515 0.2395 0.068 Uiso 1 1 calc R
B10 B 0.0448(7) 0.3832(6) 0.1514(5) 0.0576(17) Uani 1 1 d .
H10 H 0.0014 0.3360 0.0775 0.069 Uiso 1 1 calc R
B11 B 0.2452(7) 0.4437(5) 0.1935(4) 0.0544(17) Uani 1 1 d .
H11 H 0.3424 0.4366 0.1487 0.065 Uiso 1 1 calc R
C1 C 0.2691(5) 0.4307(5) 0.3050(4) 0.0484(13) Uani 1 1 d .
C2 C 0.1047(6) 0.3659(5) 0.3343(4) 0.0554(14) Uani 1 1 d .
C3 C 0.4264(5) 0.4030(5) 0.3498(3) 0.0524(14) Uani 1 1 d .
H3A H 0.4947 0.4933 0.3701 0.063 Uiso 1 1 calc R
H3B H 0.4102 0.3621 0.4046 0.063 Uiso 1 1 calc R
C4 C 0.5039(5) 0.3018(5) 0.2817(4) 0.0513(13) Uani 1 1 d .
H4A H 0.5974 0.2745 0.3137 0.062 Uiso 1 1 calc R
H4B H 0.5375 0.3495 0.2325 0.062 Uiso 1 1 calc R
C5 C 0.3781(6) 0.0714(5) 0.3065(4) 0.0564(14) Uani 1 1 d .
H5A H 0.3097 -0.0152 0.2754 0.068 Uiso 1 1 calc R
H5B H 0.3254 0.1184 0.3583 0.068 Uiso 1 1 calc R
C6 C 0.5292(6) 0.0266(5) 0.3467(4) 0.0453(12) Uani 1 1 d .
C7 C 0.5896(6) -0.0894(5) 0.3007(4) 0.0583(15) Uani 1 1 d .
H7A H 0.5382 -0.1398 0.2432 0.070 Uiso 1 1 calc R
C8 C 0.7234(7) -0.1340(6) 0.3368(5) 0.0713(17) Uani 1 1 d .
H8A H 0.7640 -0.2138 0.3039 0.086 Uiso 1 1 calc R
C9 C 0.7985(7) -0.0613(7) 0.4214(5) 0.0707(17) Uani 1 1 d .
H9A H 0.8905 -0.0917 0.4465 0.085 Uiso 1 1 calc R
C10 C 0.7395(6) 0.0547(6) 0.4689(4) 0.0657(16) Uani 1 1 d .
H10A H 0.7904 0.1043 0.5267 0.079 Uiso 1 1 calc R
C11 C 0.6055(6) 0.0985(5) 0.4316(4) 0.0578(15) Uani 1 1 d .
H11A H 0.5650 0.1784 0.4643 0.069 Uiso 1 1 calc R
C12 C 0.4550(6) 0.0883(5) 0.1527(3) 0.0551(14) Uani 1 1 d .
H12A H 0.5637 0.0726 0.1696 0.066 Uiso 1 1 calc R
H12B H 0.3932 -0.0054 0.1325 0.066 Uiso 1 1 calc R
C13 C 0.4509(6) 0.1635(5) 0.0734(3) 0.0470(13) Uani 1 1 d .
C14 C 0.3156(6) 0.1576(5) 0.0130(4) 0.0581(14) Uani 1 1 d .
H14A H 0.2259 0.0982 0.0197 0.070 Uiso 1 1 calc R
C15 C 0.3083(7) 0.2352(6) -0.0560(4) 0.0704(16) Uani 1 1 d .
H15A H 0.2136 0.2333 -0.0935 0.084 Uiso 1 1 calc R
C16 C 0.4428(9) 0.3162(5) -0.0694(4) 0.0728(18) Uani 1 1 d .
H16A H 0.4398 0.3694 -0.1165 0.087 Uiso 1 1 calc R
C17 C 0.5809(7) 0.3194(5) -0.0140(4) 0.0717(17) Uani 1 1 d .
H17A H 0.6721 0.3728 -0.0249 0.086 Uiso 1 1 calc R
C18 C 0.5873(6) 0.2458(5) 0.0567(4) 0.0623(15) Uani 1 1 d .
H18A H 0.6823 0.2498 0.0944 0.075 Uiso 1 1 calc R
C19 C 0.0564(6) 0.0293(5) 0.1618(4) 0.0717(17) Uani 1 1 d .
H19A H 0.1285 -0.0353 0.1360 0.108 Uiso 1 1 calc R
H19B H -0.0296 0.0299 0.1148 0.108 Uiso 1 1 calc R
H19C H 0.0154 -0.0023 0.2146 0.108 Uiso 1 1 calc R
C20 C 0.1008(6) 0.2810(5) 0.4116(4) 0.0728(16) Uani 1 1 d .
H20A H 0.0995 0.1803 0.3851 0.109 Uiso 1 1 calc R
H20B H 0.0072 0.2958 0.4426 0.109 Uiso 1 1 calc R
H20C H 0.1931 0.3128 0.4562 0.109 Uiso 1 1 calc R

loop_
_atom_site_aniso_label
_atom_site_aniso_U_11
_atom_site_aniso_U_22
_atom_site_aniso_U_33
_atom_site_aniso_U_23
_atom_site_aniso_U_13
_atom_site_aniso_U_12
Al 0.0409(10) 0.0592(10) 0.0574(10) 0.0175(9) 0.0083(8) 0.0077(7)
N 0.035(2) 0.047(2) 0.051(3) 0.012(2) 0.006(2) 0.0043(19)
B3 0.064(5) 0.066(4) 0.092(5) 0.014(4) 0.011(4) 0.035(4)
B4 0.058(4) 0.045(4) 0.071(5) -0.004(3) 0.023(4) 0.008(3)
B5 0.057(4) 0.046(4) 0.088(5) 0.011(4) 0.019(4) 0.014(3)
B6 0.076(5) 0.060(4) 0.090(6) 0.029(4) 0.016(4) 0.021(4)
B7 0.044(4) 0.076(4) 0.078(5) 0.014(4) 0.004(4) 0.018(3)
B8 0.050(4) 0.068(4) 0.085(5) 0.014(4) 0.022(4) 0.017(3)
B9 0.034(4) 0.072(4) 0.062(4) 0.003(4) 0.004(3) 0.019(3)
B10 0.059(4) 0.059(4) 0.057(4) 0.012(3) 0.012(3) 0.012(3)
B11 0.060(4) 0.044(3) 0.059(4) 0.005(3) 0.016(3) 0.009(3)
C1 0.031(3) 0.052(3) 0.065(4) 0.016(3) 0.009(3) 0.004(2)
C2 0.046(3) 0.070(3) 0.060(3) 0.029(3) 0.021(3) 0.012(3)
C3 0.046(3) 0.049(3) 0.063(4) 0.013(3) 0.010(3) 0.004(2)
C4 0.035(3) 0.049(3) 0.070(4) 0.015(3) 0.005(3) 0.002(2)
C5 0.055(4) 0.057(3) 0.064(4) 0.027(3) 0.013(3) 0.006(3)
C6 0.043(3) 0.040(3) 0.056(3) 0.016(3) 0.008(3) 0.002(2)
C7 0.064(4) 0.049(3) 0.066(4) 0.018(3) 0.012(3) 0.008(3)
C8 0.073(5) 0.068(4) 0.083(5) 0.025(4) 0.022(4) 0.027(3)
C9 0.053(4) 0.083(4) 0.089(5) 0.046(4) 0.010(4) 0.014(3)
C10 0.059(4) 0.077(4) 0.060(4) 0.017(3) -0.002(3) 0.003(3)
C11 0.062(4) 0.059(3) 0.055(4) 0.010(3) 0.016(3) 0.015(3)
C12 0.049(3) 0.064(3) 0.055(3) 0.011(3) 0.011(3) 0.013(3)
C13 0.037(3) 0.056(3) 0.050(3) 0.012(3) 0.009(3) 0.011(3)
C14 0.058(4) 0.062(3) 0.052(3) 0.012(3) 0.004(3) -0.004(3)
C15 0.075(5) 0.081(4) 0.058(4) 0.020(4) 0.004(3) 0.014(4)
C16 0.108(6) 0.059(4) 0.055(4) 0.019(3) 0.023(4) 0.003(4)
C17 0.077(5) 0.077(4) 0.065(4) 0.027(4) 0.020(4) -0.005(3)
C18 0.049(4) 0.078(4) 0.063(4) 0.017(3) 0.017(3) 0.008(3)
C19 0.056(4) 0.065(3) 0.094(5) 0.024(3) 0.000(3) -0.005(3)
C20 0.057(4) 0.092(4) 0.080(4) 0.034(4) 0.027(3) 0.009(3)

loop_
_atom_type_symbol
_atom_type_description
_atom_type_scat_dispersion_real
_atom_type_scat_dispersion_imag
_atom_type_scat_source
C C 0.0033 0.0016 'International Tables Vol C Tables 4.2.6.8 and 6.1.1.4'
H H 0.0000 0.0000 'International Tables Vol C Tables 4.2.6.8 and 6.1.1.4'
B B 0.0013 0.0007 'International Tables Vol C Tables 4.2.6.8 and 6.1.1.4'
N N 0.0061 0.0033 'International Tables Vol C Tables 4.2.6.8 and 6.1.1.4'
Al Al 0.0645 0.0514 'International Tables Vol C Tables 4.2.6.8 and 6.1.1.4'

loop_
_geom_angle_atom_site_label_1
_geom_angle_atom_site_label_2
_geom_angle_atom_site_label_3
_geom_angle
C19 Al N 99.1(2)
C19 Al B10 113.2(2)
N Al B10 142.7(2)
C19 Al B11 157.0(2)
N Al B11 95.6(2)
B10 Al B11 48.1(2)
C19 Al B9 98.0(2)
N Al B9 148.2(2)
B10 Al B9 46.6(2)
B11 Al B9 77.9(2)
C19 Al C2 119.3(2)
N Al C2 105.01(18)
B10 Al C2 75.6(2)
B11 Al C2 73.1(2)
B9 Al C2 43.18(19)
C19 Al C1 157.4(2)
N Al C1 80.51(17)
B10 Al C1 76.5(2)
B11 Al C1 43.2(2)
B9 Al C1 73.5(2)
C2 Al C1 41.12(17)
C5 N C4 110.2(4)
C5 N C12 107.8(4)
C4 N C12 109.6(4)
C5 N Al 108.1(3)
C4 N Al 111.1(3)
C12 N Al 109.9(3)
B8 B3 B4 61.2(4)
B8 B3 B5 108.4(4)
B4 B3 B5 60.2(3)
B8 B3 B6 107.5(5)
B4 B3 B6 109.2(4)
B5 B3 B6 60.5(4)
B8 B3 B7 59.5(4)
B4 B3 B7 109.1(4)
B5 B3 B7 108.0(5)
B6 B3 B7 59.5(4)
B8 B3 H3 121.7
B4 B3 H3 120.4
B5 B3 H3 121.6
B6 B3 H3 121.7
B7 B3 H3 121.9
C1 B4 C2 56.1(3)
C1 B4 B3 104.7(4)
C2 B4 B3 104.0(4)
C1 B4 B5 57.9(3)
C2 B4 B5 102.7(4)
B3 B4 B5 60.5(4)
C1 B4 B8 104.1(4)
C2 B4 B8 58.9(3)
B3 B4 B8 59.3(4)
B5 B4 B8 107.1(5)
C1 B4 H4 125.0
C2 B4 H4 125.5
B3 B4 H4 122.9
B5 B4 H4 122.9
B8 B4 H4 122.4
C1 B5 B11 58.2(3)
C1 B5 B4 60.2(3)
B11 B5 B4 108.5(4)
C1 B5 B3 105.5(5)
B11 B5 B3 108.1(5)
B4 B5 B3 59.3(4)
C1 B5 B6 105.4(4)
B11 B5 B6 60.3(3)
B4 B5 B6 108.3(5)
B3 B5 B6 60.3(4)
C1 B5 H5 124.0
B11 B5 H5 121.6
B4 B5 H5 121.1
B3 B5 H5 122.4
B6 B5 H5 122.0
B7 B6 B11 107.3(4)
B7 B6 B3 60.6(4)
B11 B6 B3 106.2(5)
B7 B6 B5 107.8(5)
B11 B6 B5 59.0(3)
B3 B6 B5 59.2(4)
B7 B6 B10 60.1(4)
B11 B6 B10 60.2(3)
B3 B6 B10 108.4(5)
B5 B6 B10 108.1(4)
B7 B6 H6 121.6
B11 B6 H6 122.8
B3 B6 H6 122.1
B5 B6 H6 122.2
B10 B6 H6 121.2
B9 B7 B8 60.1(4)
B9 B7 B6 107.2(4)
B8 B7 B6 107.1(5)
B9 B7 B10 59.8(3)
B8 B7 B10 108.5(4)
B6 B7 B10 60.5(4)
B9 B7 B3 106.3(4)
B8 B7 B3 58.6(4)
B6 B7 B3 59.9(4)
B10 B7 B3 108.2(4)
B9 B7 H7 122.5
B8 B7 H7 122.1
B6 B7 H7 122.0
B10 B7 H7 121.0
B3 B7 H7 122.6
C2 B8 B3 104.6(4)
C2 B8 B9 57.9(3)
B3 B8 B9 108.6(5)
C2 B8 B7 104.5(4)
B3 B8 B7 61.9(4)
B9 B8 B7 59.6(4)
C2 B8 B4 59.4(3)
B3 B8 B4 59.5(4)
B9 B8 B4 108.4(4)
B7 B8 B4 109.7(5)
C2 B8 H8 125.2
B3 B8 H8 121.9
B9 B8 H8 121.8
B7 B8 H8 121.4
B4 B8 H8 120.8
C2 B9 B7 106.7(5)
C2 B9 B8 60.1(3)
B7 B9 B8 60.2(4)
C2 B9 B10 106.2(4)
B7 B9 B10 61.3(4)
B8 B9 B10 109.8(5)
C2 B9 Al 69.8(3)
B7 B9 Al 121.6(4)
B8 B9 Al 125.6(4)
B10 B9 Al 64.3(3)
C2 B9 H9 123.0
B7 B9 H9 119.8
B8 B9 H9 117.3
B10 B9 H9 123.6
Al B9 H9 106.7
B9 B10 B7 58.9(3)
B9 B10 B11 105.0(4)
B7 B10 B11 106.2(4)
B9 B10 B6 105.7(4)
B7 B10 B6 59.5(3)
B11 B10 B6 59.5(3)
B9 B10 Al 69.1(3)
B7 B10 Al 123.9(4)
B11 B10 Al 67.1(3)
B6 B10 Al 122.8(4)
B9 B10 H10 124.1
B7 B10 H10 119.7
B11 B10 H10 124.5
B6 B10 H10 120.2
Al B10 H10 105.7
C1 B11 B5 58.8(3)
C1 B11 B6 106.2(4)
B5 B11 B6 60.7(3)
C1 B11 B10 107.2(4)
B5 B11 B10 109.5(4)
B6 B11 B10 60.3(3)
C1 B11 Al 71.7(3)
B5 B11 Al 126.2(4)
B6 B11 Al 121.5(4)
B10 B11 Al 64.9(3)
C1 B11 H11 122.6
B5 B11 H11 117.7
B6 B11 H11 120.5
B10 B11 H11 123.6
Al B11 H11 105.5
C3 C1 C2 121.5(4)
C3 C1 B11 121.0(4)
C2 C1 B11 109.4(4)
C3 C1 B5 117.3(4)
C2 C1 B5 110.6(4)
B11 C1 B5 63.0(3)
C3 C1 B4 115.2(4)
C2 C1 B4 62.0(3)
B11 C1 B4 113.7(4)
B5 C1 B4 61.9(3)
C3 C1 Al 106.5(3)
C2 C1 Al 68.9(3)
B11 C1 Al 65.0(3)
B5 C1 Al 123.8(4)
B4 C1 Al 127.0(3)
C20 C2 C1 121.4(4)
C20 C2 B9 120.8(5)
C1 C2 B9 112.1(4)
C20 C2 B8 114.6(4)
C1 C2 B8 111.0(4)
B9 C2 B8 62.0(3)
C20 C2 B4 112.6(4)
C1 C2 B4 61.9(3)
B9 C2 B4 113.6(4)
B8 C2 B4 61.7(3)
C20 C2 Al 108.7(3)
C1 C2 Al 70.0(3)
B9 C2 Al 67.0(3)
B8 C2 Al 124.6(4)
B4 C2 Al 127.8(4)
C4 C3 C1 110.4(4)
C4 C3 H3A 109.6
C1 C3 H3A 109.6
C4 C3 H3B 109.6
C1 C3 H3B 109.6
H3A C3 H3B 108.1
C3 C4 N 110.7(4)
C3 C4 H4A 109.5
N C4 H4A 109.5
C3 C4 H4B 109.5
N C4 H4B 109.5
H4A C4 H4B 108.1
N C5 C6 117.1(4)
N C5 H5A 108.0
C6 C5 H5A 108.0
N C5 H5B 108.0
C6 C5 H5B 108.0
H5A C5 H5B 107.3
C7 C6 C11 118.6(5)
C7 C6 C5 120.2(5)
C11 C6 C5 121.3(5)
C6 C7 C8 121.2(5)
C6 C7 H7A 119.4
C8 C7 H7A 119.4
C7 C8 C9 119.7(5)
C7 C8 H8A 120.2
C9 C8 H8A 120.2
C10 C9 C8 120.0(5)
C10 C9 H9A 120.0
C8 C9 H9A 120.0
C9 C10 C11 119.6(5)
C9 C10 H10A 120.2
C11 C10 H10A 120.2
C10 C11 C6 120.9(5)
C10 C11 H11A 119.5
C6 C11 H11A 119.5
C13 C12 N 113.7(4)
C13 C12 H12A 108.8
N C12 H12A 108.8
C13 C12 H12B 108.8
N C12 H12B 108.8
H12A C12 H12B 107.7
C14 C13 C18 117.1(5)
C14 C13 C12 122.4(5)
C18 C13 C12 120.5(5)
C15 C14 C13 122.5(5)
C15 C14 H14A 118.8
C13 C14 H14A 118.8
C14 C15 C16 118.8(6)
C14 C15 H15A 120.6
C16 C15 H15A 120.6
C17 C16 C15 120.4(6)
C17 C16 H16A 119.8
C15 C16 H16A 119.8
C18 C17 C16 120.9(6)
C18 C17 H17A 119.6
C16 C17 H17A 119.6
C17 C18 C13 120.2(5)
C17 C18 H18A 119.9
C13 C18 H18A 119.9
Al C19 H19A 109.5
Al C19 H19B 109.5
H19A C19 H19B 109.5
Al C19 H19C 109.5
H19A C19 H19C 109.5
H19B C19 H19C 109.5
C2 C20 H20A 109.5
C2 C20 H20B 109.5
H20A C20 H20B 109.5
C2 C20 H20C 109.5
H20A C20 H20C 109.5
H20B C20 H20C 109.5

loop_
_geom_bond_atom_site_label_1
_geom_bond_atom_site_label_2
_geom_bond_distance
Al C19 1.935(5)
Al N 2.075(4)
Al B10 2.148(6)
Al B11 2.185(6)
Al B9 2.229(6)
Al C2 2.273(5)
Al C1 2.289(5)
N C5 1.487(5)
N C4 1.503(5)
N C12 1.512(6)
B3 B8 1.710(9)
B3 B4 1.714(8)
B3 B5 1.736(9)
B3 B6 1.757(10)
B3 B7 1.768(9)
B3 H3 1.1000
B4 C1 1.703(7)
B4 C2 1.704(7)
B4 B5 1.731(9)
B4 B8 1.743(9)
B4 H4 1.1000
B5 C1 1.662(7)
B5 B11 1.730(8)
B5 B6 1.759(9)
B5 H5 1.1000
B6 B7 1.748(9)
B6 B11 1.752(7)
B6 B10 1.766(8)
B6 H6 1.1000
B7 B9 1.717(8)
B7 B8 1.728(9)
B7 B10 1.759(8)
B7 H7 1.1000
B8 C2 1.695(7)
B8 B9 1.726(8)
B8 H8 1.1000
B9 C2 1.657(7)
B9 B10 1.733(9)
B9 H9 1.1000
B10 B11 1.765(8)
B10 H10 1.1000
B11 C1 1.651(8)
B11 H11 1.1000
C1 C3 1.507(6)
C1 C2 1.602(7)
C2 C20 1.510(6)
C3 C4 1.491(6)
C3 H3A 0.9700
C3 H3B 0.9700
C4 H4A 0.9700
C4 H4B 0.9700
C5 C6 1.501(6)
C5 H5A 0.9700
C5 H5B 0.9700
C6 C7 1.349(6)
C6 C11 1.367(6)
C7 C8 1.353(6)
C7 H7A 0.9300
C8 C9 1.363(7)
C8 H8A 0.9300
C9 C10 1.351(7)
C9 H9A 0.9300
C10 C11 1.357(6)
C10 H10A 0.9300
C11 H11A 0.9300
C12 C13 1.473(6)
C12 H12A 0.9700
C12 H12B 0.9700
C13 C14 1.378(6)
C13 C18 1.404(6)
C14 C15 1.360(7)
C14 H14A 0.9300
C15 C16 1.369(7)
C15 H15A 0.9300
C16 C17 1.362(7)
C16 H16A 0.9300
C17 C18 1.355(7)
C17 H17A 0.9300
C18 H18A 0.9300
C19 H19A 0.9600
C19 H19B 0.9600
C19 H19C 0.9600
C20 H20A 0.9600
C20 H20B 0.9600
C20 H20C 0.9600

loop_
_geom_torsion_atom_site_label_1
_geom_torsion_atom_site_label_2
_geom_torsion_atom_site_label_3
_geom_torsion_atom_site_label_4
_geom_torsion
C19 Al N C5 -54.1(4)
B10 Al N C5 155.5(4)
B11 Al N C5 143.7(3)
B9 Al N C5 67.5(5)
C2 Al N C5 69.7(3)
C1 Al N C5 103.0(3)
C19 Al N C4 -175.2(3)
B10 Al N C4 34.4(5)
B11 Al N C4 22.6(4)
B9 Al N C4 -53.6(5)
C2 Al N C4 -51.4(3)
C1 Al N C4 -18.1(3)
C19 Al N C12 63.4(3)
B10 Al N C12 -87.0(4)
B11 Al N C12 -98.9(3)
B9 Al N C12 -175.0(4)
C2 Al N C12 -172.9(3)
C1 Al N C12 -139.5(3)
B8 B3 B4 C1 97.9(4)
B5 B3 B4 C1 -38.9(4)
B6 B3 B4 C1 -2.0(6)
B7 B3 B4 C1 61.3(5)
B8 B3 B4 C2 39.9(4)
B5 B3 B4 C2 -96.9(4)
B6 B3 B4 C2 -60.1(6)
B7 B3 B4 C2 3.3(6)
B8 B3 B4 B5 136.8(5)
B6 B3 B4 B5 36.9(4)
B7 B3 B4 B5 100.2(5)
B5 B3 B4 B8 -136.8(5)
B6 B3 B4 B8 -99.9(5)
B7 B3 B4 B8 -36.6(4)
C2 B4 B5 C1 -35.2(3)
B3 B4 B5 C1 -134.2(5)
B8 B4 B5 C1 -96.2(4)
C1 B4 B5 B11 33.8(4)
C2 B4 B5 B11 -1.5(5)
B3 B4 B5 B11 -100.5(5)
B8 B4 B5 B11 -62.5(5)
C1 B4 B5 B3 134.2(5)
C2 B4 B5 B3 99.0(4)
B8 B4 B5 B3 38.0(4)
C1 B4 B5 B6 97.6(4)
C2 B4 B5 B6 62.4(4)
B3 B4 B5 B6 -36.6(4)
B8 B4 B5 B6 1.4(5)
B8 B3 B5 C1 1.0(6)
B4 B3 B5 C1 40.2(4)
B6 B3 B5 C1 -99.2(5)
B7 B3 B5 C1 -62.0(6)
B8 B3 B5 B11 62.0(6)
B4 B3 B5 B11 101.2(5)
B6 B3 B5 B11 -38.2(4)
B7 B3 B5 B11 -1.0(6)
B8 B3 B5 B4 -39.2(4)
B6 B3 B5 B4 -139.4(5)
B7 B3 B5 B4 -102.2(5)
B8 B3 B5 B6 100.2(5)
B4 B3 B5 B6 139.4(5)
B7 B3 B5 B6 37.2(4)
B8 B3 B6 B7 36.6(4)
B4 B3 B6 B7 101.4(5)
B5 B3 B6 B7 138.2(4)
B8 B3 B6 B11 -64.4(5)
B4 B3 B6 B11 0.4(6)
B5 B3 B6 B11 37.2(4)
B7 B3 B6 B11 -101.0(5)
B8 B3 B6 B5 -101.6(5)
B4 B3 B6 B5 -36.7(4)
B7 B3 B6 B5 -138.2(4)
B8 B3 B6 B10 -1.1(6)
B4 B3 B6 B10 63.7(6)
B5 B3 B6 B10 100.5(5)
B7 B3 B6 B10 -37.7(4)
C1 B5 B6 B7 61.7(5)
B11 B5 B6 B7 99.8(4)
B4 B5 B6 B7 -1.5(5)
B3 B5 B6 B7 -37.6(4)
C1 B5 B6 B11 -38.2(4)
B4 B5 B6 B11 -101.3(4)
B3 B5 B6 B11 -137.4(5)
C1 B5 B6 B3 99.3(5)
B11 B5 B6 B3 137.4(5)
B4 B5 B6 B3 36.1(4)
C1 B5 B6 B10 -1.8(6)
B11 B5 B6 B10 36.3(4)
B4 B5 B6 B10 -65.0(5)
B3 B5 B6 B10 -101.1(5)
B11 B6 B7 B9 -0.1(6)
B3 B6 B7 B9 -99.3(5)
B5 B6 B7 B9 -62.3(5)
B10 B6 B7 B9 38.7(4)
B11 B6 B7 B8 63.2(6)
B3 B6 B7 B8 -36.0(4)
B5 B6 B7 B8 0.9(5)
B10 B6 B7 B8 102.0(5)
B11 B6 B7 B10 -38.8(4)
B3 B6 B7 B10 -138.0(4)
B5 B6 B7 B10 -101.0(4)
B11 B6 B7 B3 99.2(5)
B5 B6 B7 B3 37.0(4)
B10 B6 B7 B3 138.0(4)
B8 B3 B7 B9 -38.1(4)
B4 B3 B7 B9 -0.8(6)
B5 B3 B7 B9 63.1(6)
B6 B3 B7 B9 100.7(5)
B4 B3 B7 B8 37.3(4)
B5 B3 B7 B8 101.2(5)
B6 B3 B7 B8 138.8(4)
B8 B3 B7 B6 -138.8(4)
B4 B3 B7 B6 -101.5(5)
B5 B3 B7 B6 -37.6(4)
B8 B3 B7 B10 -101.0(5)
B4 B3 B7 B10 -63.7(6)
B5 B3 B7 B10 0.2(6)
B6 B3 B7 B10 37.8(4)
B4 B3 B8 C2 -40.3(4)
B5 B3 B8 C2 -1.5(6)
B6 B3 B8 C2 62.4(5)
B7 B3 B8 C2 98.9(5)
B4 B3 B8 B9 -100.8(4)
B5 B3 B8 B9 -62.1(6)
B6 B3 B8 B9 1.8(6)
B7 B3 B8 B9 38.4(4)
B4 B3 B8 B7 -139.2(4)
B5 B3 B8 B7 -100.5(5)
B6 B3 B8 B7 -36.5(4)
B5 B3 B8 B4 38.8(4)
B6 B3 B8 B4 102.7(4)
B7 B3 B8 B4 139.2(4)
B9 B7 B8 C2 38.0(4)
B6 B7 B8 C2 -62.3(5)
B10 B7 B8 C2 1.5(6)
B3 B7 B8 C2 -99.0(5)
B9 B7 B8 B3 137.0(4)
B6 B7 B8 B3 36.6(4)
B10 B7 B8 B3 100.5(5)
B6 B7 B8 B9 -100.3(4)
B10 B7 B8 B9 -36.5(4)
B3 B7 B8 B9 -137.0(4)
B9 B7 B8 B4 100.3(4)
B6 B7 B8 B4 -0.1(5)
B10 B7 B8 B4 63.8(5)
B3 B7 B8 B4 -36.7(4)
C1 B4 B8 C2 34.5(4)
B3 B4 B8 C2 133.4(5)
B5 B4 B8 C2 94.8(4)
C1 B4 B8 B3 -98.9(5)
C2 B4 B8 B3 -133.4(5)
B5 B4 B8 B3 -38.6(4)
C1 B4 B8 B9 2.3(6)
C2 B4 B8 B9 -32.2(4)
B3 B4 B8 B9 101.2(5)
B5 B4 B8 B9 62.6(5)
C1 B4 B8 B7 -61.1(5)
C2 B4 B8 B7 -95.6(5)
B3 B4 B8 B7 37.7(4)
B5 B4 B8 B7 -0.9(5)
B8 B7 B9 C2 -39.6(4)
B6 B7 B9 C2 60.7(6)
B10 B7 B9 C2 99.7(5)
B3 B7 B9 C2 -2.2(6)
B6 B7 B9 B8 100.2(5)
B10 B7 B9 B8 139.3(5)
B3 B7 B9 B8 37.3(4)
B8 B7 B9 B10 -139.3(5)
B6 B7 B9 B10 -39.0(5)
B3 B7 B9 B10 -101.9(5)
B8 B7 B9 Al -115.8(5)
B6 B7 B9 Al -15.6(6)
B10 B7 B9 Al 23.5(4)
B3 B7 B9 Al -78.5(5)
B3 B8 B9 C2 95.9(5)
B7 B8 B9 C2 135.3(5)
B4 B8 B9 C2 32.8(4)
C2 B8 B9 B7 -135.3(5)
B3 B8 B9 B7 -39.4(4)
B4 B8 B9 B7 -102.5(5)
C2 B8 B9 B10 -97.8(4)
B3 B8 B9 B10 -1.9(5)
B7 B8 B9 B10 37.5(4)
B4 B8 B9 B10 -65.0(5)
C2 B8 B9 Al -25.9(4)
B3 B8 B9 Al 70.0(6)
B7 B8 B9 Al 109.4(5)
B4 B8 B9 Al 6.9(7)
C19 Al B9 C2 124.9(3)
N Al B9 C2 3.1(6)
B10 Al B9 C2 -120.5(4)
B11 Al B9 C2 -78.1(3)
C1 Al B9 C2 -33.6(3)
C19 Al B9 B7 -137.4(5)
N Al B9 B7 100.7(5)
B10 Al B9 B7 -22.8(4)
B11 Al B9 B7 19.6(4)
C2 Al B9 B7 97.7(5)
C1 Al B9 B7 64.1(4)
C19 Al B9 B8 148.7(5)
N Al B9 B8 26.8(7)
B10 Al B9 B8 -96.7(6)
B11 Al B9 B8 -54.3(5)
C2 Al B9 B8 23.7(4)
C1 Al B9 B8 -9.9(4)
C19 Al B9 B10 -114.6(3)
N Al B9 B10 123.6(4)
B11 Al B9 B10 42.4(3)
C2 Al B9 B10 120.5(4)
C1 Al B9 B10 86.9(3)
C2 B9 B10 B7 -100.5(5)
B8 B9 B10 B7 -37.0(4)
Al B9 B10 B7 -157.9(4)
C2 B9 B10 B11 -0.3(5)
B7 B9 B10 B11 100.1(4)
B8 B9 B10 B11 63.1(4)
Al B9 B10 B11 -57.7(3)
C2 B9 B10 B6 -62.3(5)
B7 B9 B10 B6 38.2(4)
B8 B9 B10 B6 1.2(5)
Al B9 B10 B6 -119.7(4)
C2 B9 B10 Al 57.4(3)
B7 B9 B10 Al 157.9(4)
B8 B9 B10 Al 120.8(4)
B8 B7 B10 B9 36.6(4)
B6 B7 B10 B9 136.3(5)
B3 B7 B10 B9 98.7(5)
B9 B7 B10 B11 -98.0(5)
B8 B7 B10 B11 -61.4(5)
B6 B7 B10 B11 38.2(4)
B3 B7 B10 B11 0.7(6)
B9 B7 B10 B6 -136.3(5)
B8 B7 B10 B6 -99.6(5)
B3 B7 B10 B6 -37.6(4)
B9 B7 B10 Al -25.1(4)
B8 B7 B10 Al 11.6(6)
B6 B7 B10 Al 111.2(5)
B3 B7 B10 Al 73.6(6)
B7 B6 B10 B9 -37.9(4)
B11 B6 B10 B9 98.5(4)
B3 B6 B10 B9 0.0(5)
B5 B6 B10 B9 62.6(5)
B11 B6 B10 B7 136.4(5)
B3 B6 B10 B7 37.9(4)
B5 B6 B10 B7 100.5(5)
B7 B6 B10 B11 -136.4(5)
B3 B6 B10 B11 -98.5(5)
B5 B6 B10 B11 -35.9(4)
B7 B6 B10 Al -112.9(5)
B11 B6 B10 Al 23.5(4)
B3 B6 B10 Al -75.0(5)
B5 B6 B10 Al -12.4(6)
C19 Al B10 B9 78.6(4)
N Al B10 B9 -133.5(3)
B11 Al B10 B9 -117.5(4)
C2 Al B10 B9 -37.5(3)
C1 Al B10 B9 -79.9(3)
C19 Al B10 B7 101.4(5)
N Al B10 B7 -110.6(5)
B11 Al B10 B7 -94.7(5)
B9 Al B10 B7 22.9(4)
C2 Al B10 B7 -14.6(4)
C1 Al B10 B7 -57.1(4)
C19 Al B10 B11 -163.9(3)
N Al B10 B11 -15.9(5)
B9 Al B10 B11 117.5(4)
C2 Al B10 B11 80.1(3)
C1 Al B10 B11 37.6(3)
C19 Al B10 B6 174.2(4)
N Al B10 B6 -37.8(6)
B11 Al B10 B6 -21.9(4)
B9 Al B10 B6 95.7(5)
C2 Al B10 B6 58.2(4)
C1 Al B10 B6 15.7(4)
B4 B5 B11 C1 -34.6(4)
B3 B5 B11 C1 -97.3(5)
B6 B5 B11 C1 -135.5(5)
C1 B5 B11 B6 135.5(5)
B4 B5 B11 B6 101.0(5)
B3 B5 B11 B6 38.2(5)
C1 B5 B11 B10 98.8(5)
B4 B5 B11 B10 64.2(5)
B3 B5 B11 B10 1.5(6)
B6 B5 B11 B10 -36.7(4)
C1 B5 B11 Al 26.2(4)
B4 B5 B11 Al -8.4(6)
B3 B5 B11 Al -71.1(6)
B6 B5 B11 Al -109.3(5)
B7 B6 B11 C1 -62.1(6)
B3 B6 B11 C1 1.4(6)
B5 B6 B11 C1 38.6(4)
B10 B6 B11 C1 -100.9(5)
B7 B6 B11 B5 -100.8(5)
B3 B6 B11 B5 -37.2(4)
B10 B6 B11 B5 -139.5(5)
B7 B6 B11 B10 38.7(4)
B3 B6 B11 B10 102.3(5)
B5 B6 B11 B10 139.5(5)
B7 B6 B11 Al 16.0(6)
B3 B6 B11 Al 79.6(5)
B5 B6 B11 Al 116.8(5)
B10 B6 B11 Al -22.7(4)
B9 B10 B11 C1 -0.4(5)
B7 B10 B11 C1 61.0(5)
B6 B10 B11 C1 99.2(5)
Al B10 B11 C1 -59.5(3)
B9 B10 B11 B5 -62.7(5)
B7 B10 B11 B5 -1.3(6)
B6 B10 B11 B5 36.9(4)
Al B10 B11 B5 -121.8(4)
B9 B10 B11 B6 -99.6(4)
B7 B10 B11 B6 -38.2(4)
Al B10 B11 B6 -158.7(4)
B9 B10 B11 Al 59.1(3)
B7 B10 B11 Al 120.5(4)
B6 B10 B11 Al 158.7(4)
C19 Al B11 C1 160.6(5)
N Al B11 C1 -69.7(3)
B10 Al B11 C1 119.9(4)
B9 Al B11 C1 78.7(3)
C2 Al B11 C1 34.3(2)
C19 Al B11 B5 137.2(6)
N Al B11 B5 -93.1(4)
B10 Al B11 B5 96.5(5)
B9 Al B11 B5 55.3(4)
C2 Al B11 B5 10.9(4)
C1 Al B11 B5 -23.4(4)
C19 Al B11 B6 62.4(8)
N Al B11 B6 -167.9(4)
B10 Al B11 B6 21.8(4)
B9 Al B11 B6 -19.5(4)
C2 Al B11 B6 -63.9(4)
C1 Al B11 B6 -98.2(5)
C19 Al B11 B10 40.7(7)
N Al B11 B10 170.4(3)
B9 Al B11 B10 -41.2(3)
C2 Al B11 B10 -85.6(3)
C1 Al B11 B10 -119.9(4)
B5 B11 C1 C3 -107.1(5)
B6 B11 C1 C3 -146.6(4)
B10 B11 C1 C3 150.2(4)
Al B11 C1 C3 94.9(4)
B5 B11 C1 C2 103.8(4)
B6 B11 C1 C2 64.3(5)
B10 B11 C1 C2 1.0(5)
Al B11 C1 C2 -54.2(3)
B6 B11 C1 B5 -39.5(4)
B10 B11 C1 B5 -102.7(4)
Al B11 C1 B5 -158.0(3)
B5 B11 C1 B4 36.7(4)
B6 B11 C1 B4 -2.8(6)
B10 B11 C1 B4 -66.1(5)
Al B11 C1 B4 -121.3(4)
B5 B11 C1 Al 158.0(3)
B6 B11 C1 Al 118.5(4)
B10 B11 C1 Al 55.2(3)
B11 B5 C1 C3 112.8(5)
B4 B5 C1 C3 -105.5(5)
B3 B5 C1 C3 -145.2(5)
B6 B5 C1 C3 151.9(4)
B11 B5 C1 C2 -102.0(5)
B4 B5 C1 C2 39.7(4)
B3 B5 C1 C2 0.0(6)
B6 B5 C1 C2 -62.8(5)
B4 B5 C1 B11 141.7(4)
B3 B5 C1 B11 102.0(5)
B6 B5 C1 B11 39.1(4)
B11 B5 C1 B4 -141.7(4)
B3 B5 C1 B4 -39.7(4)
B6 B5 C1 B4 -102.6(5)
B11 B5 C1 Al -24.2(4)
B4 B5 C1 Al 117.6(4)
B3 B5 C1 Al 77.8(5)
B6 B5 C1 Al 15.0(6)
C2 B4 C1 C3 -113.8(5)
B3 B4 C1 C3 149.0(4)
B5 B4 C1 C3 108.8(5)
B8 B4 C1 C3 -149.6(4)
B3 B4 C1 C2 -97.2(5)
B5 B4 C1 C2 -137.3(4)
B8 B4 C1 C2 -35.8(4)
C2 B4 C1 B11 100.2(4)
B3 B4 C1 B11 3.1(5)
B5 B4 C1 B11 -37.1(4)
B8 B4 C1 B11 64.5(5)
C2 B4 C1 B5 137.3(4)
B3 B4 C1 B5 40.2(4)
B8 B4 C1 B5 101.6(5)
C2 B4 C1 Al 24.5(4)
B3 B4 C1 Al -72.7(5)
B5 B4 C1 Al -112.8(4)
B8 B4 C1 Al -11.3(6)
C19 Al C1 C3 82.7(6)
N Al C1 C3 -8.2(3)
B10 Al C1 C3 -158.5(4)
B11 Al C1 C3 -117.0(4)
B9 Al C1 C3 153.2(4)
C2 Al C1 C3 118.0(4)
C19 Al C1 C2 -35.3(6)
N Al C1 C2 -126.2(3)
B10 Al C1 C2 83.4(3)
B11 Al C1 C2 124.9(4)
B9 Al C1 C2 35.2(3)
C19 Al C1 B11 -160.3(5)
N Al C1 B11 108.9(3)
B10 Al C1 B11 -41.5(3)
B9 Al C1 B11 -89.8(3)
C2 Al C1 B11 -124.9(4)
C19 Al C1 B5 -136.5(5)
N Al C1 B5 132.6(4)
B10 Al C1 B5 -17.8(4)
B11 Al C1 B5 23.7(4)
B9 Al C1 B5 -66.1(4)
C2 Al C1 B5 -101.2(4)
C19 Al C1 B4 -58.4(7)
N Al C1 B4 -149.3(4)
B10 Al C1 B4 60.3(4)
B11 Al C1 B4 101.8(5)
B9 Al C1 B4 12.1(4)
C2 Al C1 B4 -23.1(4)
C3 C1 C2 C20 3.3(7)
B11 C1 C2 C20 152.2(4)
B5 C1 C2 C20 -140.3(5)
B4 C1 C2 C20 -100.6(5)
Al C1 C2 C20 100.2(4)
C3 C1 C2 B9 -150.3(4)
B11 C1 C2 B9 -1.3(5)
B5 C1 C2 B9 66.2(5)
B4 C1 C2 B9 105.9(4)
Al C1 C2 B9 -53.3(3)
C3 C1 C2 B8 142.5(4)
B11 C1 C2 B8 -68.5(5)
B5 C1 C2 B8 -1.0(6)
B4 C1 C2 B8 38.7(4)
Al C1 C2 B8 -120.5(4)
C3 C1 C2 B4 103.9(5)
B11 C1 C2 B4 -107.2(4)
B5 C1 C2 B4 -39.7(4)
Al C1 C2 B4 -159.2(3)
C3 C1 C2 Al -96.9(4)
B11 C1 C2 Al 52.0(3)
B5 C1 C2 Al 119.5(4)
B4 C1 C2 Al 159.2(3)
B7 B9 C2 C20 143.1(5)
B8 B9 C2 C20 103.4(5)
B10 B9 C2 C20 -152.7(4)
Al B9 C2 C20 -98.8(4)
B7 B9 C2 C1 -63.2(5)
B8 B9 C2 C1 -102.9(4)
B10 B9 C2 C1 1.0(5)
Al B9 C2 C1 54.9(3)
B7 B9 C2 B8 39.6(4)
B10 B9 C2 B8 103.9(4)
Al B9 C2 B8 157.8(4)
B7 B9 C2 B4 4.6(6)
B8 B9 C2 B4 -35.0(4)
B10 B9 C2 B4 68.8(5)
Al B9 C2 B4 122.8(4)
B7 B9 C2 Al -118.2(4)
B8 B9 C2 Al -157.8(4)
B10 B9 C2 Al -53.9(3)
B3 B8 C2 C20 143.8(5)
B9 B8 C2 C20 -113.2(5)
B7 B8 C2 C20 -152.1(5)
B4 B8 C2 C20 103.4(5)
B3 B8 C2 C1 1.6(6)
B9 B8 C2 C1 104.6(5)
B7 B8 C2 C1 65.8(5)
B4 B8 C2 C1 -38.7(4)
B3 B8 C2 B9 -103.0(5)
B7 B8 C2 B9 -38.8(4)
B4 B8 C2 B9 -143.3(5)
B3 B8 C2 B4 40.3(4)
B9 B8 C2 B4 143.3(5)
B7 B8 C2 B4 104.5(5)
B3 B8 C2 Al -78.0(5)
B9 B8 C2 Al 25.0(4)
B7 B8 C2 Al -13.8(6)
B4 B8 C2 Al -118.3(4)
C1 B4 C2 C20 114.7(5)
B3 B4 C2 C20 -146.9(4)
B5 B4 C2 C20 150.7(4)
B8 B4 C2 C20 -106.8(5)
B3 B4 C2 C1 98.4(5)
B5 B4 C2 C1 36.1(4)
B8 B4 C2 C1 138.5(5)
C1 B4 C2 B9 -103.4(5)
B3 B4 C2 B9 -5.0(6)
B5 B4 C2 B9 -67.4(5)
B8 B4 C2 B9 35.1(4)
C1 B4 C2 B8 -138.5(5)
B3 B4 C2 B8 -40.1(4)
B5 B4 C2 B8 -102.5(5)
C1 B4 C2 Al -25.0(4)
B3 B4 C2 Al 73.5(5)
B5 B4 C2 Al 11.1(5)
B8 B4 C2 Al 113.5(5)
C19 Al C2 C20 47.7(4)
N Al C2 C20 -62.0(4)
B10 Al C2 C20 156.6(4)
B11 Al C2 C20 -153.4(4)
B9 Al C2 C20 116.3(5)
C1 Al C2 C20 -117.5(4)
C19 Al C2 C1 165.2(3)
N Al C2 C1 55.5(3)
B10 Al C2 C1 -85.9(3)
B11 Al C2 C1 -35.9(3)
B9 Al C2 C1 -126.2(4)
C19 Al C2 B9 -68.6(4)
N Al C2 B9 -178.3(3)
B10 Al C2 B9 40.3(3)
B11 Al C2 B9 90.2(3)
C1 Al C2 B9 126.2(4)
C19 Al C2 B8 -92.5(4)
N Al C2 B8 157.8(4)
B10 Al C2 B8 16.4(4)
B11 Al C2 B8 66.3(4)
B9 Al C2 B8 -23.9(4)
C1 Al C2 B8 102.3(5)
C19 Al C2 B4 -171.4(4)
N Al C2 B4 78.9(4)
B10 Al C2 B4 -62.5(4)
B11 Al C2 B4 -12.6(4)
B9 Al C2 B4 -102.8(5)
C1 Al C2 B4 23.4(4)
C2 C1 C3 C4 108.3(5)
B11 C1 C3 C4 -37.1(6)
B5 C1 C3 C4 -110.4(5)
B4 C1 C3 C4 179.6(4)
Al C1 C3 C4 33.3(4)
C1 C3 C4 N -51.3(5)
C5 N C4 C3 -76.7(4)
C12 N C4 C3 164.8(4)
Al N C4 C3 43.2(4)
C4 N C5 C6 -54.8(5)
C12 N C5 C6 64.8(5)
Al N C5 C6 -176.4(3)
N C5 C6 C7 -86.9(6)
N C5 C6 C11 95.4(6)
C11 C6 C7 C8 -0.6(7)
C5 C6 C7 C8 -178.3(5)
C6 C7 C8 C9 0.5(8)
C7 C8 C9 C10 -0.1(8)
C8 C9 C10 C11 -0.1(8)
C9 C10 C11 C6 0.1(8)
C7 C6 C11 C10 0.3(7)
C5 C6 C11 C10 178.0(4)
C5 N C12 C13 170.8(4)
C4 N C12 C13 -69.2(5)
Al N C12 C13 53.2(5)
N C12 C13 C14 -81.6(6)
N C12 C13 C18 98.1(5)
C18 C13 C14 C15 -4.7(7)
C12 C13 C14 C15 175.1(5)
C13 C14 C15 C16 3.7(8)
C14 C15 C16 C17 -0.4(8)
C15 C16 C17 C18 -1.7(8)
C16 C17 C18 C13 0.7(8)
C14 C13 C18 C17 2.4(7)
C12 C13 C18 C17 -177.3(4)
